data_4103829
loop_
_publ_author_name
'Anukul Jana'
'Debajyoti Ghoshal'
'Herbert W. Roesky'
'Ina Objartel'
'Gerald Schwab'
'Dietmar Stalke'

_publ_contact_author 'Prof. Dr. H. W. Roesky'
_publ_contact_author_email 'hroesky@gwdg.de, dstalke@chemie.uni-goettingen.de'
_publ_section_title
;
 A Germanium(II) Hydride as an Effective Reagent for Hydrogermylation
 Reactions
;
_journal_name_full 'Journal of the American Chemical Society'
_journal_page_first 1288
_journal_page_last 1293
_journal_paper_doi 10.1021/ja808656t
_journal_volume 131
_journal_year 2009
_chemical_formula_sum 'C35 H48 Ge N2 O4'
_chemical_formula_weight 633.34
_chemical_name_systematic
; 
 ? 
;
_space_group_IT_number 14
_symmetry_cell_setting monoclinic
_symmetry_space_group_name_Hall '-P 2yn'
_symmetry_space_group_name_H-M 'P 1 21/n 1'
_atom_sites_solution_hydrogens geom
_atom_sites_solution_primary direct
_atom_sites_solution_secondary difmap
_audit_creation_method SHELXL-97
_cell_angle_alpha 90.00
_cell_angle_beta 103.980(2)
_cell_angle_gamma 90.00
_cell_formula_units_Z 4
_cell_length_a 12.0106(19)
_cell_length_b 15.010(2)
_cell_length_c 19.635(3)
_cell_measurement_reflns_used 9742
_cell_measurement_temperature 100(2)
_cell_measurement_theta_max 26.796
_cell_measurement_theta_min 2.266
_cell_volume 3434.9(9)
_computing_cell_refinement 'SAINT V7.46A'
_computing_data_collection 'APEX2 v2.2-0'
_computing_data_reduction 'SAINT V7.46A'
_computing_molecular_graphics 'XSHELL ver. 4.01'
_computing_publication_material 'XSHELL ver. 4.01'
_computing_structure_refinement 'SHELXL in SHELXTL ver. 6.10'
_computing_structure_solution 'SHELXS in SHELXTL ver. 6.10'
_diffrn_ambient_temperature 100(2)
_diffrn_measured_fraction_theta_full 0.999
_diffrn_measured_fraction_theta_max 0.999
_diffrn_measurement_device_type 'Bruker Smart Apex II with D8-Goniometer'
_diffrn_measurement_method 'omega scans'
_diffrn_radiation_monochromator 'INCOATEC quazar mirror optics'
_diffrn_radiation_source 'INCOATEC Mo micro source'
_diffrn_radiation_type MoK\a
_diffrn_radiation_wavelength 0.71073
_diffrn_reflns_av_R_equivalents 0.0455
_diffrn_reflns_av_sigmaI/netI 0.0246
_diffrn_reflns_limit_h_max 14
_diffrn_reflns_limit_h_min -15
_diffrn_reflns_limit_k_max 18
_diffrn_reflns_limit_k_min 0
_diffrn_reflns_limit_l_max 24
_diffrn_reflns_limit_l_min 0
_diffrn_reflns_number 55980
_diffrn_reflns_theta_full 26.37
_diffrn_reflns_theta_max 26.37
_diffrn_reflns_theta_min 2.21
_exptl_absorpt_coefficient_mu 0.929
_exptl_absorpt_correction_T_max 0.8928
_exptl_absorpt_correction_T_min 0.8134
_exptl_absorpt_correction_type empirical
_exptl_absorpt_process_details SADABS-2008/1
_exptl_crystal_colour yellow
_exptl_crystal_density_diffrn 1.225
_exptl_crystal_density_method 'not measured'
_exptl_crystal_description block
_exptl_crystal_F_000 1344
_exptl_crystal_size_max 0.2
_exptl_crystal_size_mid 0.2
_exptl_crystal_size_min 0.1
_refine_diff_density_max 0.320
_refine_diff_density_min -0.344
_refine_diff_density_rms 0.044
_refine_ls_extinction_method none
_refine_ls_goodness_of_fit_ref 1.023
_refine_ls_hydrogen_treatment constr
_refine_ls_matrix_type full
_refine_ls_number_parameters 391
_refine_ls_number_reflns 7008
_refine_ls_number_restraints 0
_refine_ls_restrained_S_all 1.023
_refine_ls_R_factor_all 0.0306
_refine_ls_R_factor_gt 0.0264
_refine_ls_shift/su_max 0.001
_refine_ls_shift/su_mean 0.000
_refine_ls_structure_factor_coef Fsqd
_refine_ls_weighting_details 'calc w=1/[\s^2^(Fo^2^)+(0.0283P)^2^+1.8479P] where P=(Fo^2^+2Fc^2^)/3'
_refine_ls_weighting_scheme calc
_refine_ls_wR_factor_gt 0.0649
_refine_ls_wR_factor_ref 0.0668
_reflns_number_gt 6332
_reflns_number_total 7008
_reflns_threshold_expression >2sigma(I)
_cod_data_source_file ja808656t_si_002_3.cif
_cod_data_source_block 5
_cod_database_code 4103829

loop_
_symmetry_equiv_pos_as_xyz
'x, y, z'
'-x+1/2, y+1/2, -z+1/2'
'-x, -y, -z'
'x-1/2, -y-1/2, z-1/2'

loop_
_atom_site_label
_atom_site_type_symbol
_atom_site_fract_x
_atom_site_fract_y
_atom_site_fract_z
_atom_site_U_iso_or_equiv
_atom_site_adp_type
_atom_site_occupancy
_atom_site_symmetry_multiplicity
_atom_site_calc_flag
_atom_site_refinement_flags
Ge1 Ge 0.372344(12) 0.094319(10) 0.242814(8) 0.01618(5) Uani 1 1 d .
O1 O 0.35153(9) -0.15540(7) 0.27414(6) 0.0212(2) Uani 1 1 d .
C35 C 0.38323(14) -0.24282(10) 0.25357(9) 0.0253(3) Uani 1 1 d .
H35A H 0.4290 -0.2363 0.2187 0.038 Uiso 1 1 calc R
H35B H 0.3137 -0.2771 0.2332 0.038 Uiso 1 1 calc R
H35C H 0.4284 -0.2741 0.2949 0.038 Uiso 1 1 calc R
O2 O 0.53899(9) -0.12355(7) 0.31331(6) 0.0230(2) Uani 1 1 d .
O4 O 0.36596(10) 0.07578(7) 0.48111(6) 0.0261(2) Uani 1 1 d .
N1 N 0.50726(10) 0.06258(8) 0.20413(6) 0.0185(2) Uani 1 1 d .
C32 C 0.35790(13) 0.08467(10) 0.41204(8) 0.0217(3) Uani 1 1 d .
C34 C 0.43926(12) -0.10079(9) 0.30170(7) 0.0175(3) Uani 1 1 d .
N2 N 0.26815(10) 0.01816(8) 0.16946(6) 0.0182(2) Uani 1 1 d .
C13 C 0.60206(13) 0.12548(10) 0.21574(8) 0.0221(3) Uani 1 1 d .
C4 C -0.08043(14) 0.09937(11) 0.11450(10) 0.0345(4) Uani 1 1 d .
H4 H -0.1583 0.1181 0.1021 0.041 Uiso 1 1 calc R
C25 C 0.21880(14) -0.10864(11) 0.08888(9) 0.0272(3) Uani 1 1 d .
H25A H 0.1660 -0.1339 0.1148 0.041 Uiso 1 1 calc R
H25B H 0.2592 -0.1569 0.0713 0.041 Uiso 1 1 calc R
H25C H 0.1753 -0.0735 0.0493 0.041 Uiso 1 1 calc R
C30 C 0.40018(11) -0.01017(9) 0.31684(7) 0.0176(3) Uani 1 1 d .
C2 C 0.11036(14) 0.10314(10) 0.09374(8) 0.0260(3) Uani 1 1 d .
O3 O 0.32614(13) 0.15242(8) 0.38062(6) 0.0405(3) Uani 1 1 d .
C31 C 0.39179(12) 0.00048(10) 0.38318(8) 0.0207(3) Uani 1 1 d .
H31 H 0.4087 -0.0493 0.4138 0.025 Uiso 1 1 calc R
C29 C 0.63257(13) -0.04545(11) 0.16522(9) 0.0257(3) Uani 1 1 d .
H29A H 0.6679 0.0014 0.1428 0.039 Uiso 1 1 calc R
H29B H 0.6239 -0.0996 0.1365 0.039 Uiso 1 1 calc R
H29C H 0.6814 -0.0582 0.2119 0.039 Uiso 1 1 calc R
C26 C 0.30480(13) -0.04951(10) 0.13704(7) 0.0195(3) Uani 1 1 d .
C1 C 0.14747(12) 0.04391(10) 0.15025(8) 0.0209(3) Uani 1 1 d .
C10 C 0.10794(13) -0.04996(12) 0.25104(9) 0.0277(4) Uani 1 1 d .
H10 H 0.1913 -0.0633 0.2570 0.033 Uiso 1 1 calc R
C5 C -0.04234(14) 0.04254(11) 0.17060(10) 0.0309(4) Uani 1 1 d .
H5 H -0.0944 0.0231 0.1970 0.037 Uiso 1 1 calc R
C27 C 0.42166(13) -0.06914(10) 0.14462(8) 0.0198(3) Uani 1 1 d .
H27 H 0.4384 -0.1264 0.1291 0.024 Uiso 1 1 calc R
C23 C 0.64993(17) 0.12260(13) 0.39986(9) 0.0366(4) Uani 1 1 d .
H23A H 0.7135 0.1635 0.4187 0.055 Uiso 1 1 calc R
H23B H 0.6383 0.0833 0.4374 0.055 Uiso 1 1 calc R
H23C H 0.5798 0.1569 0.3811 0.055 Uiso 1 1 calc R
C28 C 0.51601(13) -0.01473(10) 0.17220(8) 0.0197(3) Uani 1 1 d .
C22 C 0.67831(13) 0.06668(11) 0.34123(8) 0.0266(3) Uani 1 1 d .
H22 H 0.6139 0.0237 0.3246 0.032 Uiso 1 1 calc R
C20 C 0.77755(15) 0.18527(12) 0.28770(10) 0.0346(4) Uani 1 1 d .
H20 H 0.8347 0.1863 0.3306 0.041 Uiso 1 1 calc R
C21 C 0.68544(13) 0.12574(11) 0.27985(9) 0.0252(3) Uani 1 1 d .
C24 C 0.78813(15) 0.01238(13) 0.36910(11) 0.0397(4) Uani 1 1 d .
H24A H 0.8034 -0.0246 0.3313 0.060 Uiso 1 1 calc R
H24B H 0.7783 -0.0259 0.4077 0.060 Uiso 1 1 calc R
H24C H 0.8528 0.0530 0.3862 0.060 Uiso 1 1 calc R
C18 C 0.70211(16) 0.24327(11) 0.17282(10) 0.0343(4) Uani 1 1 d .
H18 H 0.7083 0.2840 0.1369 0.041 Uiso 1 1 calc R
C33 C 0.33353(16) 0.15348(11) 0.51484(9) 0.0321(4) Uani 1 1 d .
H33A H 0.3731 0.2059 0.5024 0.048 Uiso 1 1 calc R
H33B H 0.3550 0.1452 0.5658 0.048 Uiso 1 1 calc R
H33C H 0.2504 0.1623 0.4992 0.048 Uiso 1 1 calc R
C14 C 0.60760(14) 0.18625(11) 0.16179(9) 0.0272(3) Uani 1 1 d .
C7 C 0.19059(16) 0.14408(11) 0.05344(8) 0.0299(4) Uani 1 1 d .
H7 H 0.2675 0.1153 0.0699 0.036 Uiso 1 1 calc R
C6 C 0.07177(13) 0.01300(10) 0.18931(8) 0.0243(3) Uani 1 1 d .
C9 C 0.20427(17) 0.24367(12) 0.06995(10) 0.0368(4) Uani 1 1 d .
H9A H 0.2575 0.2698 0.0447 0.055 Uiso 1 1 calc R
H9B H 0.2346 0.2519 0.1206 0.055 Uiso 1 1 calc R
H9C H 0.1295 0.2731 0.0552 0.055 Uiso 1 1 calc R
C15 C 0.51397(16) 0.19176(12) 0.09433(9) 0.0340(4) Uani 1 1 d .
H15 H 0.4397 0.1771 0.1063 0.041 Uiso 1 1 calc R
C3 C -0.00478(15) 0.12870(11) 0.07663(9) 0.0322(4) Uani 1 1 d .
H3 H -0.0317 0.1674 0.0378 0.039 Uiso 1 1 calc R
C12 C 0.09376(15) -0.00599(14) 0.31887(10) 0.0391(4) Uani 1 1 d .
H12A H 0.0120 0.0033 0.3161 0.059 Uiso 1 1 calc R
H12B H 0.1336 0.0515 0.3250 0.059 Uiso 1 1 calc R
H12C H 0.1266 -0.0447 0.3589 0.059 Uiso 1 1 calc R
C19 C 0.78697(16) 0.24227(12) 0.23451(11) 0.0379(4) Uani 1 1 d .
H19 H 0.8514 0.2807 0.2402 0.045 Uiso 1 1 calc R
C17 C 0.5020(2) 0.28569(14) 0.06199(12) 0.0485(5) Uani 1 1 d .
H17A H 0.4964 0.3295 0.0980 0.073 Uiso 1 1 calc R
H17B H 0.4326 0.2884 0.0236 0.073 Uiso 1 1 calc R
H17C H 0.5693 0.2989 0.0438 0.073 Uiso 1 1 calc R
C11 C 0.04248(17) -0.13854(13) 0.23810(11) 0.0410(4) Uani 1 1 d .
H11A H -0.0395 -0.1276 0.2335 0.061 Uiso 1 1 calc R
H11B H 0.0715 -0.1788 0.2777 0.061 Uiso 1 1 calc R
H11C H 0.0535 -0.1658 0.1948 0.061 Uiso 1 1 calc R
C8 C 0.1495(2) 0.12920(14) -0.02598(10) 0.0506(5) Uani 1 1 d .
H8A H 0.1376 0.0654 -0.0355 0.076 Uiso 1 1 calc R
H8B H 0.2075 0.1516 -0.0492 0.076 Uiso 1 1 calc R
H8C H 0.0772 0.1611 -0.0439 0.076 Uiso 1 1 calc R
C16 C 0.5300(2) 0.12527(15) 0.03884(10) 0.0502(5) Uani 1 1 d .
H16A H 0.6041 0.1359 0.0276 0.075 Uiso 1 1 calc R
H16B H 0.4681 0.1327 -0.0036 0.075 Uiso 1 1 calc R
H16C H 0.5281 0.0645 0.0569 0.075 Uiso 1 1 calc R

loop_
_atom_site_aniso_label
_atom_site_aniso_U_11
_atom_site_aniso_U_22
_atom_site_aniso_U_33
_atom_site_aniso_U_23
_atom_site_aniso_U_13
_atom_site_aniso_U_12
Ge1 0.01870(8) 0.01348(8) 0.01759(8) -0.00020(6) 0.00678(6) 0.00080(6)
O1 0.0202(5) 0.0155(5) 0.0283(6) 0.0002(4) 0.0066(4) -0.0001(4)
C35 0.0300(8) 0.0132(7) 0.0324(9) -0.0017(6) 0.0071(7) -0.0008(6)
O2 0.0188(5) 0.0217(5) 0.0277(6) -0.0030(4) 0.0041(4) 0.0036(4)
O4 0.0362(6) 0.0250(6) 0.0188(5) -0.0021(4) 0.0097(5) 0.0046(5)
N1 0.0203(6) 0.0170(6) 0.0207(6) -0.0013(5) 0.0098(5) -0.0021(5)
C32 0.0234(7) 0.0230(8) 0.0204(7) -0.0007(6) 0.0081(6) 0.0014(6)
C34 0.0214(7) 0.0175(7) 0.0147(7) 0.0026(5) 0.0065(5) 0.0002(5)
N2 0.0184(6) 0.0170(6) 0.0191(6) 0.0004(5) 0.0044(5) 0.0013(5)
C13 0.0242(7) 0.0175(7) 0.0297(8) -0.0047(6) 0.0164(6) -0.0039(6)
C4 0.0219(8) 0.0276(9) 0.0464(11) -0.0100(8) -0.0065(7) 0.0072(7)
C25 0.0265(8) 0.0238(8) 0.0298(9) -0.0070(7) 0.0040(7) -0.0010(6)
C30 0.0147(6) 0.0176(7) 0.0211(7) 0.0004(6) 0.0054(5) 0.0010(5)
C2 0.0315(8) 0.0189(8) 0.0238(8) -0.0041(6) -0.0010(6) 0.0015(6)
O3 0.0735(9) 0.0260(6) 0.0277(6) 0.0053(5) 0.0232(6) 0.0197(6)
C31 0.0226(7) 0.0185(7) 0.0217(7) 0.0023(6) 0.0070(6) 0.0021(6)
C29 0.0242(8) 0.0246(8) 0.0315(9) -0.0042(7) 0.0128(6) 0.0010(6)
C26 0.0247(7) 0.0166(7) 0.0173(7) 0.0016(6) 0.0052(6) -0.0007(6)
C1 0.0200(7) 0.0169(7) 0.0237(7) -0.0040(6) 0.0012(6) 0.0029(6)
C10 0.0197(7) 0.0320(9) 0.0338(9) 0.0048(7) 0.0110(6) 0.0024(6)
C5 0.0203(8) 0.0289(9) 0.0425(10) -0.0081(8) 0.0058(7) 0.0015(6)
C27 0.0265(8) 0.0152(7) 0.0197(7) -0.0022(6) 0.0093(6) 0.0010(6)
C23 0.0426(10) 0.0401(10) 0.0289(9) -0.0084(8) 0.0123(8) -0.0115(8)
C28 0.0234(7) 0.0197(7) 0.0185(7) 0.0022(6) 0.0098(6) 0.0016(6)
C22 0.0237(8) 0.0287(8) 0.0270(8) -0.0042(7) 0.0054(6) -0.0082(6)
C20 0.0309(9) 0.0336(9) 0.0425(10) -0.0102(8) 0.0153(8) -0.0130(7)
C21 0.0257(8) 0.0216(8) 0.0315(8) -0.0068(7) 0.0133(7) -0.0060(6)
C24 0.0273(9) 0.0430(11) 0.0463(11) 0.0037(9) 0.0042(8) -0.0041(8)
C18 0.0441(10) 0.0227(8) 0.0462(11) -0.0003(8) 0.0304(9) -0.0058(7)
C33 0.0450(10) 0.0288(9) 0.0244(8) -0.0070(7) 0.0122(7) 0.0030(7)
C14 0.0326(8) 0.0224(8) 0.0332(9) -0.0015(7) 0.0210(7) -0.0003(7)
C7 0.0419(10) 0.0227(8) 0.0223(8) 0.0034(6) 0.0025(7) 0.0042(7)
C6 0.0199(7) 0.0221(8) 0.0297(8) -0.0050(6) 0.0035(6) 0.0015(6)
C9 0.0466(11) 0.0269(9) 0.0357(10) -0.0012(8) 0.0076(8) -0.0027(8)
C15 0.0396(10) 0.0332(9) 0.0345(9) 0.0091(8) 0.0193(8) -0.0019(8)
C3 0.0334(9) 0.0219(8) 0.0327(9) -0.0024(7) -0.0088(7) 0.0064(7)
C12 0.0287(9) 0.0572(12) 0.0340(10) 0.0010(9) 0.0125(7) 0.0020(8)
C19 0.0376(10) 0.0297(9) 0.0538(12) -0.0093(8) 0.0254(9) -0.0159(8)
C17 0.0607(13) 0.0401(11) 0.0520(13) 0.0182(10) 0.0277(11) 0.0099(10)
C11 0.0388(10) 0.0345(10) 0.0519(12) 0.0082(9) 0.0156(9) -0.0033(8)
C8 0.0825(16) 0.0390(11) 0.0278(10) -0.0034(9) 0.0087(10) -0.0080(11)
C16 0.0753(16) 0.0438(12) 0.0310(10) 0.0021(9) 0.0119(10) 0.0061(11)

loop_
_atom_type_symbol
_atom_type_description
_atom_type_scat_dispersion_real
_atom_type_scat_dispersion_imag
_atom_type_scat_source
C C 0.0033 0.0016 'International Tables Vol C Tables 4.2.6.8 and 6.1.1.4'
H H 0.0000 0.0000 'International Tables Vol C Tables 4.2.6.8 and 6.1.1.4'
N N 0.0061 0.0033 'International Tables Vol C Tables 4.2.6.8 and 6.1.1.4'
O O 0.0106 0.0060 'International Tables Vol C Tables 4.2.6.8 and 6.1.1.4'
Ge Ge 0.1547 1.8001 'International Tables Vol C Tables 4.2.6.8 and 6.1.1.4'

loop_
_geom_angle_atom_site_label_1
_geom_angle_atom_site_label_2
_geom_angle_atom_site_label_3
_geom_angle
N1 Ge1 N2 90.78(5)
N1 Ge1 C30 94.37(5)
N2 Ge1 C30 92.20(5)
C34 O1 C35 115.57(11)
C32 O4 C33 114.98(12)
C28 N1 C13 119.37(12)
C28 N1 Ge1 123.14(10)
C13 N1 Ge1 117.39(9)
O3 C32 O4 122.60(14)
O3 C32 C31 127.39(14)
O4 C32 C31 110.01(13)
O2 C34 O1 123.19(13)
O2 C34 C30 124.28(13)
O1 C34 C30 112.53(12)
C26 N2 C1 120.13(12)
C26 N2 Ge1 123.68(10)
C1 N2 Ge1 116.13(9)
C21 C13 C14 121.15(14)
C21 C13 N1 120.23(13)
C14 C13 N1 118.62(14)
C3 C4 C5 119.55(15)
C31 C30 C34 113.80(13)
C31 C30 Ge1 122.99(11)
C34 C30 Ge1 123.07(10)
C3 C2 C1 118.03(16)
C3 C2 C7 118.72(15)
C1 C2 C7 123.17(14)
C30 C31 C32 124.45(14)
N2 C26 C27 123.15(13)
N2 C26 C25 119.60(13)
C27 C26 C25 117.25(13)
C6 C1 C2 121.10(14)
C6 C1 N2 120.38(13)
C2 C1 N2 118.47(14)
C6 C10 C12 110.85(14)
C6 C10 C11 111.82(14)
C12 C10 C11 110.91(15)
C4 C5 C6 121.26(17)
C28 C27 C26 127.92(14)
N1 C28 C27 122.83(13)
N1 C28 C29 119.18(13)
C27 C28 C29 117.99(13)
C21 C22 C23 110.10(14)
C21 C22 C24 112.68(14)
C23 C22 C24 110.61(15)
C19 C20 C21 121.38(17)
C20 C21 C13 118.21(15)
C20 C21 C22 118.71(15)
C13 C21 C22 123.05(13)
C19 C18 C14 121.96(16)
C18 C14 C13 117.62(16)
C18 C14 C15 120.33(15)
C13 C14 C15 122.04(14)
C2 C7 C9 109.55(14)
C2 C7 C8 112.48(15)
C9 C7 C8 110.45(15)
C5 C6 C1 118.27(15)
C5 C6 C10 118.68(15)
C1 C6 C10 123.04(13)
C14 C15 C16 113.14(16)
C14 C15 C17 112.69(16)
C16 C15 C17 108.69(16)
C4 C3 C2 121.77(16)
C20 C19 C18 119.57(16)

loop_
_geom_bond_atom_site_label_1
_geom_bond_atom_site_label_2
_geom_bond_distance
Ge1 N1 2.0060(12)
Ge1 N2 2.0190(12)
Ge1 C30 2.1093(14)
O1 C34 1.3415(17)
O1 C35 1.4506(18)
O2 C34 1.2131(18)
O4 C32 1.3427(18)
O4 C33 1.4405(19)
N1 C28 1.3351(19)
N1 C13 1.4540(19)
C32 O3 1.2026(19)
C32 C31 1.482(2)
C34 C30 1.4920(19)
N2 C26 1.3289(19)
N2 C1 1.4590(18)
C13 C21 1.406(2)
C13 C14 1.412(2)
C4 C3 1.378(3)
C4 C5 1.381(3)
C25 C26 1.509(2)
C30 C31 1.340(2)
C2 C3 1.396(2)
C2 C1 1.408(2)
C2 C7 1.517(2)
C29 C28 1.511(2)
C26 C27 1.406(2)
C1 C6 1.403(2)
C10 C6 1.515(2)
C10 C12 1.532(2)
C10 C11 1.534(3)
C5 C6 1.402(2)
C27 C28 1.396(2)
C23 C22 1.528(2)
C22 C21 1.515(2)
C22 C24 1.535(2)
C20 C19 1.376(3)
C20 C21 1.401(2)
C18 C19 1.382(3)
C18 C14 1.396(2)
C14 C15 1.519(3)
C7 C9 1.530(2)
C7 C8 1.534(2)
C15 C16 1.524(3)
C15 C17 1.539(3)

loop_
_geom_torsion_atom_site_label_1
_geom_torsion_atom_site_label_2
_geom_torsion_atom_site_label_3
_geom_torsion_atom_site_label_4
_geom_torsion
N2 Ge1 N1 C28 -29.47(12)
C30 Ge1 N1 C28 62.79(12)
N2 Ge1 N1 C13 154.32(11)
C30 Ge1 N1 C13 -113.42(11)
C33 O4 C32 O3 0.1(2)
C33 O4 C32 C31 -179.21(13)
C35 O1 C34 O2 -4.6(2)
C35 O1 C34 C30 175.92(12)
N1 Ge1 N2 C26 23.74(12)
C30 Ge1 N2 C26 -70.67(12)
N1 Ge1 N2 C1 -153.30(10)
C30 Ge1 N2 C1 112.30(10)
C28 N1 C13 C21 -94.26(17)
Ge1 N1 C13 C21 82.10(15)
C28 N1 C13 C14 86.33(18)
Ge1 N1 C13 C14 -97.31(14)
O2 C34 C30 C31 -84.41(18)
O1 C34 C30 C31 95.03(15)
O2 C34 C30 Ge1 91.37(16)
O1 C34 C30 Ge1 -89.19(13)
N1 Ge1 C30 C31 137.05(12)
N2 Ge1 C30 C31 -132.00(12)
N1 Ge1 C30 C34 -38.35(12)
N2 Ge1 C30 C34 52.60(12)
C34 C30 C31 C32 178.30(13)
Ge1 C30 C31 C32 2.5(2)
O3 C32 C31 C30 5.4(3)
O4 C32 C31 C30 -175.37(14)
C1 N2 C26 C27 169.57(14)
Ge1 N2 C26 C27 -7.4(2)
C1 N2 C26 C25 -9.8(2)
Ge1 N2 C26 C25 173.31(11)
C3 C2 C1 C6 -1.4(2)
C7 C2 C1 C6 175.12(14)
C3 C2 C1 N2 -178.79(13)
C7 C2 C1 N2 -2.2(2)
C26 N2 C1 C6 96.83(17)
Ge1 N2 C1 C6 -86.02(15)
C26 N2 C1 C2 -85.80(17)
Ge1 N2 C1 C2 91.34(14)
C3 C4 C5 C6 -0.9(3)
N2 C26 C27 C28 -15.2(2)
C25 C26 C27 C28 164.17(15)
C13 N1 C28 C27 -164.75(14)
Ge1 N1 C28 C27 19.1(2)
C13 N1 C28 C29 15.2(2)
Ge1 N1 C28 C29 -160.93(11)
C26 C27 C28 N1 8.7(2)
C26 C27 C28 C29 -171.25(15)
C19 C20 C21 C13 0.1(3)
C19 C20 C21 C22 -178.21(16)
C14 C13 C21 C20 -2.9(2)
N1 C13 C21 C20 177.66(14)
C14 C13 C21 C22 175.24(14)
N1 C13 C21 C22 -4.2(2)
C23 C22 C21 C20 69.80(19)
C24 C22 C21 C20 -54.2(2)
C23 C22 C21 C13 -108.37(17)
C24 C22 C21 C13 127.64(16)
C19 C18 C14 C13 -1.1(2)
C19 C18 C14 C15 177.74(16)
C21 C13 C14 C18 3.5(2)
N1 C13 C14 C18 -177.14(14)
C21 C13 C14 C15 -175.40(15)
N1 C13 C14 C15 4.0(2)
C3 C2 C7 C9 66.55(19)
C1 C2 C7 C9 -109.99(17)
C3 C2 C7 C8 -56.7(2)
C1 C2 C7 C8 126.76(17)
C4 C5 C6 C1 1.1(2)
C4 C5 C6 C10 -179.47(15)
C2 C1 C6 C5 0.1(2)
N2 C1 C6 C5 177.39(13)
C2 C1 C6 C10 -179.32(14)
N2 C1 C6 C10 -2.0(2)
C12 C10 C6 C5 -61.91(19)
C11 C10 C6 C5 62.4(2)
C12 C10 C6 C1 117.50(16)
C11 C10 C6 C1 -118.17(17)
C18 C14 C15 C16 95.5(2)
C13 C14 C15 C16 -85.7(2)
C18 C14 C15 C17 -28.3(2)
C13 C14 C15 C17 150.47(16)
C5 C4 C3 C2 -0.6(3)
C1 C2 C3 C4 1.7(2)
C7 C2 C3 C4 -175.03(15)
C21 C20 C19 C18 2.2(3)
C14 C18 C19 C20 -1.7(3)
